data_4330673
loop_
_publ_author_name
'Xin-Dong Jiang'
'Shiro Matsukawa'
'Satoshi Kojima'
'Yohsuke Yamamoto'

_publ_contact_author_email xdjiang@henu.edu.cn
_publ_contact_author_name 'Xin-Dong Jiang'
_publ_section_title
;
 Synthesis and Characterization of Antiapicophilic Arsoranes and Related
 Compounds
;
_journal_name_full 'Inorganic Chemistry'
_journal_page_first 10996
_journal_page_last 11006
_journal_paper_doi 10.1021/ic3014893
_journal_volume 51
_journal_year 2012
_chemical_formula_sum 'C22 H17 As F12 O3'
_chemical_formula_weight 632.28
_chemical_name_systematic
; 
 ? 
;
_space_group_IT_number 2
_symmetry_cell_setting triclinic
_symmetry_space_group_name_Hall '-P 1'
_symmetry_space_group_name_H-M 'P -1'
_atom_sites_solution_hydrogens geom
_atom_sites_solution_primary direct
_atom_sites_solution_secondary difmap
_audit_creation_method SHELXL-97
_cell_angle_alpha 75.472(3)
_cell_angle_beta 76.821(4)
_cell_angle_gamma 73.579(10)
_cell_formula_units_Z 2
_cell_length_a 8.7080(8)
_cell_length_b 10.9580(10)
_cell_length_c 13.7650(17)
_cell_measurement_temperature 298(2)
_cell_volume 1202.0(2)
_computing_structure_refinement 'SHELXL-97 (Sheldrick, 1997)'
_computing_structure_solution 'SHELXS-97 (Sheldrick, 1990)'
_diffrn_ambient_temperature 298(2)
_diffrn_measured_fraction_theta_full 0.655
_diffrn_measured_fraction_theta_max 0.655
_diffrn_radiation_monochromator graphite
_diffrn_radiation_source 'fine-focus sealed tube'
_diffrn_radiation_type MoK\a
_diffrn_radiation_wavelength 0.71069
_diffrn_reflns_av_R_equivalents 0.0000
_diffrn_reflns_av_sigmaI/netI 0.0748
_diffrn_reflns_limit_h_max 9
_diffrn_reflns_limit_h_min 0
_diffrn_reflns_limit_k_max 14
_diffrn_reflns_limit_k_min -13
_diffrn_reflns_limit_l_max 17
_diffrn_reflns_limit_l_min -16
_diffrn_reflns_number 3866
_diffrn_reflns_theta_full 28.14
_diffrn_reflns_theta_max 28.14
_diffrn_reflns_theta_min 1.55
_exptl_absorpt_coefficient_mu 1.531
_exptl_absorpt_correction_T_max 0.9555
_exptl_absorpt_correction_T_min 0.6567
_exptl_crystal_density_diffrn 1.747
_exptl_crystal_F_000 628
_exptl_crystal_size_max 0.30
_exptl_crystal_size_mid 0.06
_exptl_crystal_size_min 0.03
_refine_diff_density_max 2.982
_refine_diff_density_min -1.930
_refine_diff_density_rms 0.265
_refine_ls_extinction_method none
_refine_ls_goodness_of_fit_ref 1.093
_refine_ls_hydrogen_treatment mixed
_refine_ls_matrix_type full
_refine_ls_number_parameters 344
_refine_ls_number_reflns 3866
_refine_ls_number_restraints 0
_refine_ls_restrained_S_all 1.093
_refine_ls_R_factor_all 0.2339
_refine_ls_R_factor_gt 0.1832
_refine_ls_shift/su_max 0.000
_refine_ls_shift/su_mean 0.000
_refine_ls_structure_factor_coef Fsqd
_refine_ls_weighting_details 'calc w=1/[\s^2^(Fo^2^)+(0.1270P)^2^+75.6339P] where P=(Fo^2^+2Fc^2^)/3'
_refine_ls_weighting_scheme calc
_refine_ls_wR_factor_gt 0.4496
_refine_ls_wR_factor_ref 0.4798
_reflns_number_gt 2580
_reflns_number_total 3866
_reflns_threshold_expression >2sigma(I)
_cod_data_source_file ic3014893_si_002_1.cif
_cod_data_source_block ex425_2a
_cod_database_code 4330673

loop_
_symmetry_equiv_pos_as_xyz
'x, y, z'
'-x, -y, -z'

loop_
_atom_site_label
_atom_site_type_symbol
_atom_site_fract_x
_atom_site_fract_y
_atom_site_fract_z
_atom_site_U_iso_or_equiv
_atom_site_adp_type
_atom_site_occupancy
_atom_site_symmetry_multiplicity
_atom_site_calc_flag
_atom_site_refinement_flags
C1 C 0.634(3) 0.645(2) 0.2215(17) 0.054(6) Uani 1 1 d .
C2 C 0.804(3) 0.617(2) 0.1856(19) 0.054(6) Uani 1 1 d .
H2A H 0.8654 0.5323 0.1996 0.065 Uiso 1 1 calc R
C3 C 0.879(3) 0.713(3) 0.131(2) 0.056(6) Uani 1 1 d .
H3A H 0.9911 0.6916 0.1100 0.067 Uiso 1 1 calc R
C4 C 0.790(4) 0.844(2) 0.106(2) 0.064(7) Uani 1 1 d .
H4A H 0.8387 0.9101 0.0662 0.077 Uiso 1 1 calc R
C5 C 0.622(3) 0.867(2) 0.1470(19) 0.056(6) Uani 1 1 d .
H5A H 0.5591 0.9519 0.1352 0.067 Uiso 1 1 calc R
C6 C 0.543(3) 0.768(2) 0.2049(17) 0.045(5) Uani 1 1 d .
C7 C 0.361(3) 0.8096(18) 0.2523(18) 0.045(5) Uani 1 1 d .
C8 C 0.260(3) 0.884(3) 0.171(3) 0.073(9) Uani 1 1 d .
C9 C 0.333(4) 0.885(3) 0.338(3) 0.075(9) Uani 1 1 d .
C10 C 0.470(3) 0.443(2) 0.2140(17) 0.049(6) Uani 1 1 d .
C11 C 0.321(3) 0.496(2) 0.1747(16) 0.044(5) Uani 1 1 d .
H11A H 0.2477 0.5692 0.1946 0.053 Uiso 1 1 calc R
C12 C 0.288(3) 0.433(2) 0.103(2) 0.062(7) Uani 1 1 d .
H12A H 0.1954 0.4707 0.0732 0.074 Uiso 1 1 calc R
C13 C 0.389(4) 0.321(2) 0.0774(19) 0.068(8) Uani 1 1 d .
H13A H 0.3609 0.2779 0.0364 0.082 Uiso 1 1 calc R
C14 C 0.545(4) 0.271(2) 0.1178(19) 0.061(8) Uani 1 1 d .
H14A H 0.6199 0.1986 0.0979 0.073 Uiso 1 1 calc R
C15 C 0.576(2) 0.331(2) 0.1836(14) 0.039(5) Uani 1 1 d .
C16 C 0.727(3) 0.2814(17) 0.2355(16) 0.040(5) Uani 1 1 d .
C17 C 0.885(3) 0.265(2) 0.157(2) 0.055(7) Uani 1 1 d .
C18 C 0.721(3) 0.154(2) 0.3123(18) 0.050(6) Uani 1 1 d .
C19 C -0.112(4) 0.743(4) 0.403(3) 0.104(13) Uani 1 1 d .
H19A H -0.1535 0.6917 0.3724 0.124 Uiso 1 1 calc R
H19B H -0.1184 0.8291 0.3604 0.124 Uiso 1 1 calc R
C20 C -0.204(6) 0.751(6) 0.511(4) 0.18(3) Uani 1 1 d .
H20A H -0.2600 0.8408 0.5136 0.211 Uiso 1 1 calc R
H20B H -0.2840 0.7001 0.5284 0.211 Uiso 1 1 calc R
C21 C -0.098(10) 0.706(8) 0.579(3) 0.23(4) Uani 1 1 d .
H21A H -0.1334 0.6390 0.6335 0.271 Uiso 1 1 calc R
H21B H -0.0940 0.7763 0.6092 0.271 Uiso 1 1 calc R
C22 C 0.052(6) 0.657(6) 0.527(3) 0.137(19) Uani 1 1 d .
H22A H 0.0847 0.5640 0.5517 0.164 Uiso 1 1 calc R
H22B H 0.1317 0.6961 0.5384 0.164 Uiso 1 1 calc R
O1 O 0.308(2) 0.6907(14) 0.2994(14) 0.054(4) Uani 1 1 d .
H1A H 0.2142 0.7086 0.3292 0.081 Uiso 1 1 calc R
O2 O 0.730(2) 0.3670(15) 0.2945(13) 0.057(5) Uani 1 1 d .
O3 O 0.051(3) 0.6815(18) 0.4209(14) 0.069(5) Uani 1 1 d .
As1 As 0.5399(3) 0.4999(2) 0.31358(18) 0.0432(7) Uani 1 1 d .
F1 F 0.099(2) 0.8977(17) 0.2088(14) 0.094(6) Uani 1 1 d .
F2 F 0.291(3) 0.821(3) 0.0953(14) 0.130(10) Uani 1 1 d .
F3 F 0.274(3) 1.0064(18) 0.138(2) 0.132(9) Uani 1 1 d .
F4 F 0.185(2) 0.9135(19) 0.3845(15) 0.092(6) Uani 1 1 d .
F5 F 0.384(3) 0.9968(18) 0.3001(19) 0.122(9) Uani 1 1 d .
F6 F 0.430(3) 0.813(3) 0.4054(16) 0.138(11) Uani 1 1 d .
F7 F 1.0162(19) 0.2373(18) 0.2000(13) 0.078(5) Uani 1 1 d .
F8 F 0.884(2) 0.3751(16) 0.0869(12) 0.082(5) Uani 1 1 d .
F9 F 0.902(2) 0.1697(16) 0.1085(12) 0.075(5) Uani 1 1 d .
F10 F 0.845(2) 0.1081(15) 0.3621(14) 0.082(5) Uani 1 1 d .
F11 F 0.714(2) 0.0578(13) 0.2683(13) 0.078(5) Uani 1 1 d .
F12 F 0.584(2) 0.1674(16) 0.3811(13) 0.082(5) Uani 1 1 d .

loop_
_atom_site_aniso_label
_atom_site_aniso_U_11
_atom_site_aniso_U_22
_atom_site_aniso_U_33
_atom_site_aniso_U_23
_atom_site_aniso_U_13
_atom_site_aniso_U_12
C1 0.063(17) 0.047(12) 0.049(13) -0.036(11) -0.004(11) 0.009(11)
C2 0.057(17) 0.044(12) 0.069(16) -0.037(11) -0.008(12) -0.003(11)
C3 0.028(15) 0.078(18) 0.074(17) -0.035(14) 0.001(11) -0.022(12)
C4 0.09(2) 0.046(13) 0.061(16) 0.005(11) -0.013(14) -0.031(14)
C5 0.050(18) 0.052(14) 0.063(15) -0.010(11) -0.016(12) -0.005(11)
C6 0.033(13) 0.055(13) 0.050(12) -0.023(10) 0.010(9) -0.014(10)
C7 0.051(15) 0.025(9) 0.065(14) -0.023(9) -0.016(11) 0.000(8)
C8 0.037(17) 0.056(15) 0.10(2) 0.008(15) 0.005(14) -0.003(11)
C9 0.08(2) 0.039(13) 0.11(3) -0.038(15) -0.013(19) -0.011(13)
C10 0.056(16) 0.039(11) 0.045(12) -0.009(9) -0.001(10) -0.006(10)
C11 0.040(14) 0.037(10) 0.052(13) -0.008(9) -0.016(10) 0.000(9)
C12 0.043(17) 0.050(13) 0.11(2) -0.031(14) -0.028(14) -0.004(11)
C13 0.10(2) 0.039(12) 0.049(14) 0.014(11) -0.020(14) 0.001(13)
C14 0.10(2) 0.033(11) 0.061(15) -0.031(10) -0.037(14) 0.007(12)
C15 0.024(12) 0.055(12) 0.029(10) 0.005(8) -0.002(7) -0.010(9)
C16 0.051(14) 0.018(8) 0.047(12) -0.002(8) -0.018(9) 0.006(8)
C17 0.036(15) 0.043(12) 0.075(16) -0.034(12) 0.010(11) 0.012(10)
C18 0.052(16) 0.039(11) 0.056(14) -0.005(10) -0.018(11) -0.001(10)
C19 0.07(3) 0.10(3) 0.14(3) -0.01(2) -0.06(2) 0.01(2)
C20 0.10(4) 0.19(6) 0.12(4) 0.01(4) 0.07(3) 0.03(4)
C21 0.28(9) 0.33(10) 0.03(2) -0.07(4) 0.03(3) -0.03(7)
C22 0.11(4) 0.22(6) 0.08(3) -0.02(3) -0.02(2) -0.04(4)
O1 0.046(11) 0.032(7) 0.076(12) -0.020(7) -0.002(8) 0.003(6)
O2 0.057(12) 0.043(8) 0.067(11) -0.025(8) -0.026(8) 0.016(7)
O3 0.074(14) 0.064(11) 0.058(11) -0.011(9) -0.005(9) -0.006(10)
As1 0.0425(15) 0.0327(10) 0.0511(13) -0.0142(9) -0.0079(9) 0.0014(8)
F1 0.060(12) 0.080(12) 0.100(14) 0.018(10) -0.011(9) 0.018(9)
F2 0.103(17) 0.20(3) 0.054(11) -0.039(14) -0.021(10) 0.036(16)
F3 0.118(19) 0.060(11) 0.18(2) 0.042(13) -0.050(16) 0.005(11)
F4 0.053(12) 0.111(14) 0.119(15) -0.066(12) 0.024(10) -0.023(10)
F5 0.14(2) 0.071(12) 0.16(2) -0.070(13) 0.040(16) -0.046(12)
F6 0.109(19) 0.23(3) 0.086(14) -0.103(18) -0.029(13) 0.018(18)
F7 0.038(10) 0.097(13) 0.095(12) -0.032(10) -0.005(8) -0.005(8)
F8 0.105(15) 0.069(10) 0.058(9) -0.007(8) 0.014(9) -0.026(9)
F9 0.069(12) 0.075(10) 0.079(11) -0.039(9) 0.014(8) -0.015(8)
F10 0.092(14) 0.056(9) 0.097(13) -0.004(8) -0.048(10) -0.002(9)
F11 0.111(15) 0.033(7) 0.095(12) -0.014(7) -0.034(10) -0.012(8)
F12 0.076(13) 0.070(10) 0.082(12) -0.010(9) 0.000(9) -0.008(9)

loop_
_atom_type_symbol
_atom_type_description
_atom_type_scat_dispersion_real
_atom_type_scat_dispersion_imag
_atom_type_scat_source
C C 0.0033 0.0016 'International Tables Vol C Tables 4.2.6.8 and 6.1.1.4'
H H 0.0000 0.0000 'International Tables Vol C Tables 4.2.6.8 and 6.1.1.4'
O O 0.0106 0.0060 'International Tables Vol C Tables 4.2.6.8 and 6.1.1.4'
F F 0.0171 0.0103 'International Tables Vol C Tables 4.2.6.8 and 6.1.1.4'
As As 0.0499 2.0058 'International Tables Vol C Tables 4.2.6.8 and 6.1.1.4'

loop_
_geom_angle_atom_site_label_1
_geom_angle_atom_site_label_2
_geom_angle_atom_site_label_3
_geom_angle
C6 C1 C2 121(2)
C6 C1 As1 120.9(19)
C2 C1 As1 117.6(17)
C3 C2 C1 121(2)
C3 C2 H2A 119.4
C1 C2 H2A 119.4
C2 C3 C4 122(2)
C2 C3 H3A 119.2
C4 C3 H3A 119.2
C5 C4 C3 115(2)
C5 C4 H4A 122.7
C3 C4 H4A 122.7
C4 C5 C6 124(2)
C4 C5 H5A 118.0
C6 C5 H5A 118.0
C1 C6 C5 118(2)
C1 C6 C7 124(2)
C5 C6 C7 118(2)
O1 C7 C8 108(2)
O1 C7 C9 106(2)
C8 C7 C9 112(2)
O1 C7 C6 106.4(15)
C8 C7 C6 111(2)
C9 C7 C6 113(2)
F2 C8 F3 112(3)
F2 C8 F1 106(3)
F3 C8 F1 103(2)
F2 C8 C7 111(2)
F3 C8 C7 113(3)
F1 C8 C7 111(2)
F4 C9 F6 109(3)
F4 C9 F5 108(2)
F6 C9 F5 106(3)
F4 C9 C7 116(3)
F6 C9 C7 108(2)
F5 C9 C7 110(3)
C15 C10 C11 119(2)
C15 C10 As1 113.9(18)
C11 C10 As1 127.0(16)
C10 C11 C12 118(2)
C10 C11 H11A 120.9
C12 C11 H11A 120.9
C13 C12 C11 122(3)
C13 C12 H12A 118.9
C11 C12 H12A 118.9
C12 C13 C14 118(3)
C12 C13 H13A 121.2
C14 C13 H13A 121.2
C15 C14 C13 120(2)
C15 C14 H14A 120.1
C13 C14 H14A 120.1
C14 C15 C10 123(2)
C14 C15 C16 124(2)
C10 C15 C16 113(2)
O2 C16 C18 103.8(17)
O2 C16 C15 110.8(16)
C18 C16 C15 111.1(19)
O2 C16 C17 109(2)
C18 C16 C17 110.5(17)
C15 C16 C17 111.7(18)
F7 C17 F9 107.0(17)
F7 C17 F8 108(2)
F9 C17 F8 107(2)
F7 C17 C16 112(2)
F9 C17 C16 112(2)
F8 C17 C16 109.7(16)
F10 C18 F12 108(2)
F10 C18 F11 106.9(18)
F12 C18 F11 103(2)
F10 C18 C16 115(2)
F12 C18 C16 111.2(18)
F11 C18 C16 112.5(19)
O3 C19 C20 102(3)
O3 C19 H19A 111.3
C20 C19 H19A 111.3
O3 C19 H19B 111.3
C20 C19 H19B 111.3
H19A C19 H19B 109.2
C21 C20 C19 110(4)
C21 C20 H20A 109.6
C19 C20 H20A 109.6
C21 C20 H20B 109.6
C19 C20 H20B 109.6
H20A C20 H20B 108.1
C20 C21 C22 107(3)
C20 C21 H21A 110.3
C22 C21 H21A 110.3
C20 C21 H21B 110.3
C22 C21 H21B 110.3
H21A C21 H21B 108.6
C21 C22 O3 111(4)
C21 C22 H22A 109.3
O3 C22 H22A 109.3
C21 C22 H22B 109.3
O3 C22 H22B 109.3
H22A C22 H22B 108.0
C7 O1 H1A 109.5
C16 O2 As1 116.0(13)
C22 O3 C19 109(3)
O2 As1 C10 85.5(8)
O2 As1 C1 95.8(9)
C10 As1 C1 99.1(9)

loop_
_geom_bond_atom_site_label_1
_geom_bond_atom_site_label_2
_geom_bond_distance
C1 C6 1.34(3)
C1 C2 1.42(3)
C1 As1 2.02(3)
C2 C3 1.36(3)
C2 H2A 0.9300
C3 C4 1.43(4)
C3 H3A 0.9300
C4 C5 1.42(4)
C4 H4A 0.9300
C5 C6 1.43(3)
C5 H5A 0.9300
C6 C7 1.55(3)
C7 O1 1.45(3)
C7 C8 1.50(4)
C7 C9 1.53(3)
C8 F2 1.32(4)
C8 F3 1.34(3)
C8 F1 1.37(3)
C9 F4 1.29(3)
C9 F6 1.34(4)
C9 F5 1.36(3)
C10 C15 1.40(3)
C10 C11 1.43(3)
C10 As1 1.91(2)
C11 C12 1.46(3)
C11 H11A 0.9300
C12 C13 1.37(3)
C12 H12A 0.9300
C13 C14 1.49(4)
C13 H13A 0.9300
C14 C15 1.36(3)
C14 H14A 0.9300
C15 C16 1.54(3)
C16 O2 1.40(2)
C16 C18 1.53(3)
C16 C17 1.54(3)
C17 F7 1.33(3)
C17 F9 1.34(3)
C17 F8 1.35(3)
C18 F10 1.32(3)
C18 F12 1.34(3)
C18 F11 1.37(3)
C19 O3 1.44(4)
C19 C20 1.52(6)
C19 H19A 0.9700
C19 H19B 0.9700
C20 C21 1.37(8)
C20 H20A 0.9700
C20 H20B 0.9700
C21 C22 1.38(7)
C21 H21A 0.9700
C21 H21B 0.9700
C22 O3 1.41(4)
C22 H22A 0.9700
C22 H22B 0.9700
O1 H1A 0.8200
O2 As1 1.890(15)

loop_
_geom_torsion_atom_site_label_1
_geom_torsion_atom_site_label_2
_geom_torsion_atom_site_label_3
_geom_torsion_atom_site_label_4
_geom_torsion
C6 C1 C2 C3 -2(4)
As1 C1 C2 C3 -173.8(18)
C1 C2 C3 C4 -1(4)
C2 C3 C4 C5 3(4)
C3 C4 C5 C6 -3(4)
C2 C1 C6 C5 2(3)
As1 C1 C6 C5 174.2(17)
C2 C1 C6 C7 -172(2)
As1 C1 C6 C7 0(3)
C4 C5 C6 C1 0(4)
C4 C5 C6 C7 175(2)
C1 C6 C7 O1 -10(3)
C5 C6 C7 O1 175(2)
C1 C6 C7 C8 -127(3)
C5 C6 C7 C8 58(3)
C1 C6 C7 C9 106(3)
C5 C6 C7 C9 -68(3)
O1 C7 C8 F2 -67(3)
C9 C7 C8 F2 177(2)
C6 C7 C8 F2 50(3)
O1 C7 C8 F3 167(2)
C9 C7 C8 F3 50(3)
C6 C7 C8 F3 -77(3)
O1 C7 C8 F1 51(3)
C9 C7 C8 F1 -65(3)
C6 C7 C8 F1 168(2)
O1 C7 C9 F4 -59(3)
C8 C7 C9 F4 59(3)
C6 C7 C9 F4 -175(2)
O1 C7 C9 F6 64(3)
C8 C7 C9 F6 -179(3)
C6 C7 C9 F6 -53(3)
O1 C7 C9 F5 179(2)
C8 C7 C9 F5 -64(3)
C6 C7 C9 F5 62(3)
C15 C10 C11 C12 -1(3)
As1 C10 C11 C12 -176.8(19)
C10 C11 C12 C13 4(4)
C11 C12 C13 C14 -6(4)
C12 C13 C14 C15 5(4)
C13 C14 C15 C10 -2(4)
C13 C14 C15 C16 176(2)
C11 C10 C15 C14 0(3)
As1 C10 C15 C14 176.5(19)
C11 C10 C15 C16 -177.5(19)
As1 C10 C15 C16 -2(2)
C14 C15 C16 O2 177(2)
C10 C15 C16 O2 -5(3)
C14 C15 C16 C18 -68(3)
C10 C15 C16 C18 110(2)
C14 C15 C16 C17 56(3)
C10 C15 C16 C17 -126.5(19)
O2 C16 C17 F7 50(2)
C18 C16 C17 F7 -63(3)
C15 C16 C17 F7 172.6(18)
O2 C16 C17 F9 170.5(19)
C18 C16 C17 F9 57(3)
C15 C16 C17 F9 -67(2)
O2 C16 C17 F8 -70(2)
C18 C16 C17 F8 176(2)
C15 C16 C17 F8 52(3)
O2 C16 C18 F10 -59(2)
C15 C16 C18 F10 -178.1(19)
C17 C16 C18 F10 57(3)
O2 C16 C18 F12 64(2)
C15 C16 C18 F12 -56(3)
C17 C16 C18 F12 180(2)
O2 C16 C18 F11 179(2)
C15 C16 C18 F11 59(2)
C17 C16 C18 F11 -65(3)
O3 C19 C20 C21 4(7)
C19 C20 C21 C22 -6(9)
C20 C21 C22 O3 6(9)
C18 C16 O2 As1 -109.5(16)
C15 C16 O2 As1 10(2)
C17 C16 O2 As1 133.0(16)
C21 C22 O3 C19 -4(7)
C20 C19 O3 C22 0(5)
C16 O2 As1 C10 -8.9(16)
C16 O2 As1 C1 -107.7(16)
C15 C10 As1 O2 5.5(17)
C11 C10 As1 O2 -179(2)
C15 C10 As1 C1 100.7(17)
C11 C10 As1 C1 -84(2)
C6 C1 As1 O2 178.2(19)
C2 C1 As1 O2 -9.6(18)
C6 C1 As1 C10 92(2)
C2 C1 As1 C10 -95.9(18)
